data_7041977
loop_
_publ_author_name
'Ghosh, Pokhraj'
'Quiroz, Manuel'
'Wang, Ning'
'Bhuvanesh, Nattamai'
'Darensbourg, Marcetta Y.'

_publ_section_title
;
 Complexes of MN2S2&#x00B7;Fe(\h(5)-C5R5)(CO) as platform for exploring
 cooperative heterobimetallic effects in HER electrocatalysis.
;
_journal_issue 17
_journal_name_full 'Dalton transactions (Cambridge, England : 2003)'
_journal_page_first 5617
_journal_page_last 5624
_journal_paper_doi 10.1039/c6dt04666e
_journal_volume 46
_journal_year 2017
_chemical_formula_moiety 'C20 H33 Co Fe N3 O2 S2, 2(F3 P0.5)'
_chemical_formula_sum 'C20 H33 Co F6 Fe N3 O2 P S2'
_chemical_formula_weight 671.36
_space_group_crystal_system monoclinic
_space_group_IT_number 15
_space_group_name_Hall '-C 2yc'
_space_group_name_H-M_alt 'C 1 2/c 1'
_symmetry_space_group_name_Hall '-C 2yc'
_symmetry_space_group_name_H-M 'C 1 2/c 1'
_atom_sites_solution_hydrogens geom
_atom_sites_solution_primary direct
_audit_creation_date 2016-11-21
_audit_creation_method
;
Olex2 1.2-beta
(compiled 2016.02.19 svn.r3266 for OlexSys, GUI svn.r5155)
;
_audit_update_record
;
2016-12-06 deposited with the CCDC.
2017-02-02 downloaded from the CCDC.
;
_cell_angle_alpha 90
_cell_angle_beta 101.649(2)
_cell_angle_gamma 90
_cell_formula_units_Z 8
_cell_length_a 22.3067(9)
_cell_length_b 21.8234(9)
_cell_length_c 10.8799(6)
_cell_measurement_reflns_used 9612
_cell_measurement_temperature 110.0
_cell_measurement_theta_max 26.462
_cell_measurement_theta_min 2.473
_cell_volume 5187.3(4)
_computing_molecular_graphics 'Olex2 (Dolomanov et al., 2009)'
_computing_publication_material 'Olex2 (Dolomanov et al., 2009)'
_computing_structure_refinement 'ShelXL (Sheldrick, 2015)'
_computing_structure_solution 'ShelXT (Sheldrick, 2015)'
_diffrn_ambient_temperature 110.0
_diffrn_measured_fraction_theta_full 0.999
_diffrn_measured_fraction_theta_max 0.999
_diffrn_measurement_device_type 'Bruker APEX-II CCD'
_diffrn_measurement_method '\f and \w scans'
_diffrn_radiation_type MoK\a
_diffrn_radiation_wavelength 0.71073
_diffrn_reflns_av_R_equivalents 0.1066
_diffrn_reflns_av_unetI/netI 0.0214
_diffrn_reflns_Laue_measured_fraction_full 0.999
_diffrn_reflns_Laue_measured_fraction_max 0.999
_diffrn_reflns_limit_h_max 26
_diffrn_reflns_limit_h_min -26
_diffrn_reflns_limit_k_max 25
_diffrn_reflns_limit_k_min -25
_diffrn_reflns_limit_l_max 12
_diffrn_reflns_limit_l_min -12
_diffrn_reflns_number 227516
_diffrn_reflns_point_group_measured_fraction_full 0.999
_diffrn_reflns_point_group_measured_fraction_max 0.999
_diffrn_reflns_theta_full 24.998
_diffrn_reflns_theta_max 24.998
_diffrn_reflns_theta_min 2.162
_diffrn_standards_number 0
_exptl_absorpt_coefficient_mu 1.489
_exptl_absorpt_correction_T_max 0.7352
_exptl_absorpt_correction_T_min 0.6634
_exptl_absorpt_correction_type multi-scan
_exptl_absorpt_process_details
;
SADABS-2014/3 (Bruker,2014/3) was used for absorption correction.
wR2(int) was 0.0975 before and 0.0693 after correction.
The Ratio of minimum to maximum transmission is 0.9023.
The \l/2 correction factor is Not present.
;
_exptl_crystal_colour violet
_exptl_crystal_colour_primary violet
_exptl_crystal_density_diffrn 1.719
_exptl_crystal_description block
_exptl_crystal_F_000 2752
_exptl_crystal_size_max 0.125
_exptl_crystal_size_mid 0.12
_exptl_crystal_size_min 0.082
_refine_diff_density_max 0.445
_refine_diff_density_min -0.544
_refine_diff_density_rms 0.092
_refine_ls_extinction_method none
_refine_ls_goodness_of_fit_ref 1.172
_refine_ls_hydrogen_treatment constr
_refine_ls_matrix_type full
_refine_ls_number_parameters 332
_refine_ls_number_reflns 4560
_refine_ls_number_restraints 36
_refine_ls_restrained_S_all 1.167
_refine_ls_R_factor_all 0.0533
_refine_ls_R_factor_gt 0.0433
_refine_ls_shift/su_max 0.001
_refine_ls_shift/su_mean 0.000
_refine_ls_structure_factor_coef Fsqd
_refine_ls_weighting_details 'w=1/[\s^2^(Fo^2^)+(0.0051P)^2^+42.8888P] where P=(Fo^2^+2Fc^2^)/3'
_refine_ls_weighting_scheme calc
_refine_ls_wR_factor_gt 0.0756
_refine_ls_wR_factor_ref 0.0801
_reflns_Friedel_coverage 0.000
_reflns_number_gt 4020
_reflns_number_total 4560
_reflns_threshold_expression 'I > 2\s(I)'
_cod_data_source_file c6dt04666e2.cif
_cod_data_source_block comcp
_cod_depositor_comments 'Adding full bibliography for 7041975--7041978.cif.'
_cod_database_code 7041977
_shelx_space_group_comment
;
The symmetry employed for this shelxl refinement is uniquely defined
by the following loop, which should always be used as a source of
symmetry information in preference to the above space-group names.
They are only intended as comments.
;
_olex2_refinement_description
;
1. Fixed Uiso
 At 1.2 times of:
  All C(H,H) groups
 At 1.5 times of:
  All C(H,H,H) groups
2. Uiso/Uaniso restraints and constraints
C13 \\sim C12 \\sim C11 \\sim C17: within 2A with sigma of 0.005 and sigma for
terminal atoms of 0.01
3. Rigid body (RIGU) restrains
 C13, C12, C11, C17
 with sigma for 1-2 distances of 0.005 and sigma for 1-3 distances of 0.005
4.a Secondary CH2 refined with riding coordinates:
 C1(H1A,H1B), C2(H2A,H2B), C3(H3A,H3B), C4(H4A,H4B), C5(H5A,H5B), C6(H6A,H6B),
 C7(H7A,H7B), C8(H8A,H8B), C9(H9A,H9B)
4.b Idealised Me refined as rotating group:
 C16(H16A,H16B,H16C), C17(H17A,H17B,H17C), C18(H18A,H18B,H18C), C19(H19A,H19B,
 H19C), C20(H20A,H20B,H20C)
;
_shelx_shelxl_version_number 2014/7
_olex2_submission_special_instructions 'No special instructions were received'

loop_
_space_group_symop_operation_xyz
'x, y, z'
'-x, y, -z+1/2'
'x+1/2, y+1/2, z'
'-x+1/2, y+1/2, -z+1/2'
'-x, -y, -z'
'x, -y, z-1/2'
'-x+1/2, -y+1/2, -z'
'x+1/2, -y+1/2, z-1/2'

loop_
_atom_site_label
_atom_site_type_symbol
_atom_site_fract_x
_atom_site_fract_y
_atom_site_fract_z
_atom_site_U_iso_or_equiv
_atom_site_adp_type
_atom_site_occupancy
_atom_site_site_symmetry_order
_atom_site_calc_flag
_atom_site_refinement_flags_posn
_atom_site_refinement_flags_adp
_atom_site_refinement_flags_occupancy
Co1 Co 0.28415(2) 0.57875(2) 0.18014(4) 0.00896(12) Uani 1 1 d . . .
Fe1 Fe 0.16806(2) 0.63255(2) 0.26300(5) 0.00902(12) Uani 1 1 d . . .
S1 S 0.25149(4) 0.57491(4) 0.35852(8) 0.01087(19) Uani 1 1 d . . .
S2 S 0.18694(4) 0.58199(4) 0.09121(8) 0.01132(19) Uani 1 1 d . . .
O1 O 0.28134(13) 0.45753(12) 0.1884(2) 0.0201(6) Uani 1 1 d . . .
O2 O 0.22516(13) 0.75032(12) 0.2421(3) 0.0263(7) Uani 1 1 d . . .
N1 N 0.36332(13) 0.61325(13) 0.2640(3) 0.0124(7) Uani 1 1 d . . .
N2 N 0.30752(14) 0.61736(13) 0.0316(3) 0.0129(7) Uani 1 1 d . . .
N3 N 0.30398(14) 0.50128(15) 0.1559(3) 0.0157(7) Uani 1 1 d . . .
C1 C 0.31294(16) 0.62346(17) 0.4472(3) 0.0149(8) Uani 1 1 d . . .
H1A H 0.3021 0.6672 0.4328 0.018 Uiso 1 1 calc R . .
H1B H 0.3181 0.6150 0.5381 0.018 Uiso 1 1 calc R . .
C2 C 0.37175(16) 0.60975(18) 0.4040(3) 0.0152(8) Uani 1 1 d . . .
H2A H 0.4035 0.6395 0.4426 0.018 Uiso 1 1 calc R . .
H2B H 0.3861 0.5682 0.4324 0.018 Uiso 1 1 calc R . .
C3 C 0.41637(16) 0.58348(19) 0.2245(4) 0.0202(9) Uani 1 1 d . . .
H3A H 0.4134 0.5386 0.2352 0.024 Uiso 1 1 calc R . .
H3B H 0.4545 0.5976 0.2804 0.024 Uiso 1 1 calc R . .
C4 C 0.42043(17) 0.59689(18) 0.0892(4) 0.0195(9) Uani 1 1 d . . .
H4A H 0.4523 0.5701 0.0661 0.023 Uiso 1 1 calc R . .
H4B H 0.4340 0.6398 0.0838 0.023 Uiso 1 1 calc R . .
C5 C 0.36115(17) 0.58769(18) -0.0066(4) 0.0168(8) Uani 1 1 d . . .
H5A H 0.3661 0.6048 -0.0883 0.020 Uiso 1 1 calc R . .
H5B H 0.3531 0.5432 -0.0183 0.020 Uiso 1 1 calc R . .
C6 C 0.35761(17) 0.67861(17) 0.2190(4) 0.0161(8) Uani 1 1 d . . .
H6A H 0.3988 0.6971 0.2285 0.019 Uiso 1 1 calc R . .
H6B H 0.3342 0.7026 0.2706 0.019 Uiso 1 1 calc R . .
C7 C 0.32460(18) 0.68108(17) 0.0795(4) 0.0172(8) Uani 1 1 d . . .
H7A H 0.2872 0.7065 0.0710 0.021 Uiso 1 1 calc R . .
H7B H 0.3518 0.7001 0.0289 0.021 Uiso 1 1 calc R . .
C8 C 0.25456(17) 0.61774(18) -0.0777(3) 0.0150(8) Uani 1 1 d . . .
H8A H 0.2508 0.5769 -0.1182 0.018 Uiso 1 1 calc R . .
H8B H 0.2623 0.6481 -0.1403 0.018 Uiso 1 1 calc R . .
C9 C 0.19512(17) 0.63339(18) -0.0381(3) 0.0159(8) Uani 1 1 d . . .
H9A H 0.1602 0.6279 -0.1095 0.019 Uiso 1 1 calc R . .
H9B H 0.1957 0.6766 -0.0101 0.019 Uiso 1 1 calc R . .
C10 C 0.20510(16) 0.70140(17) 0.2486(3) 0.0139(8) Uani 1 1 d . . .
C11 C 0.08195(16) 0.67496(16) 0.2339(3) 0.0123(7) Uani 1 1 d . U .
C12 C 0.07342(15) 0.61198(17) 0.2012(3) 0.0107(7) Uani 1 1 d . U .
C13 C 0.09894(16) 0.57598(17) 0.3080(3) 0.0122(7) Uani 1 1 d . U .
C14 C 0.12166(16) 0.61653(17) 0.4102(3) 0.0126(8) Uani 1 1 d . . .
C15 C 0.11134(16) 0.67793(16) 0.3649(3) 0.0118(8) Uani 1 1 d . . .
C16 C 0.06029(18) 0.72861(18) 0.1512(4) 0.0188(9) Uani 1 1 d . . .
H16A H 0.0854 0.7645 0.1809 0.028 Uiso 1 1 calc GR . .
H16B H 0.0174 0.7373 0.1536 0.028 Uiso 1 1 calc GR . .
H16C H 0.0638 0.7192 0.0649 0.028 Uiso 1 1 calc GR . .
C17 C 0.04135(16) 0.58873(18) 0.0760(3) 0.0167(8) Uani 1 1 d . U .
H17A H 0.0517 0.6147 0.0098 0.025 Uiso 1 1 calc GR . .
H17B H -0.0030 0.5897 0.0712 0.025 Uiso 1 1 calc GR . .
H17C H 0.0543 0.5465 0.0649 0.025 Uiso 1 1 calc GR . .
C18 C 0.09859(18) 0.50729(17) 0.3131(4) 0.0191(9) Uani 1 1 d . . .
H18A H 0.1041 0.4907 0.2324 0.029 Uiso 1 1 calc GR . .
H18B H 0.0594 0.4931 0.3303 0.029 Uiso 1 1 calc GR . .
H18C H 0.1320 0.4932 0.3799 0.029 Uiso 1 1 calc GR . .
C19 C 0.14728(17) 0.59940(18) 0.5432(3) 0.0172(8) Uani 1 1 d . . .
H19A H 0.1624 0.5571 0.5466 0.026 Uiso 1 1 calc GR . .
H19B H 0.1152 0.6028 0.5925 0.026 Uiso 1 1 calc GR . .
H19C H 0.1811 0.6270 0.5779 0.026 Uiso 1 1 calc GR . .
C20 C 0.12465(19) 0.73464(17) 0.4429(4) 0.0197(9) Uani 1 1 d . . .
H20A H 0.1624 0.7288 0.5058 0.030 Uiso 1 1 calc GR . .
H20B H 0.0906 0.7428 0.4852 0.030 Uiso 1 1 calc GR . .
H20C H 0.1297 0.7694 0.3889 0.030 Uiso 1 1 calc GR . .
P1 P 0.5000 0.80353(7) 0.2500 0.0159(3) Uani 1 2 d S T P
F1 F 0.5000 0.87614(17) 0.2500 0.0504(11) Uani 1 2 d S T P
F2 F 0.43398(10) 0.80297(11) 0.1592(2) 0.0272(6) Uani 1 1 d . . .
F3 F 0.5000 0.73022(16) 0.2500 0.0471(12) Uani 1 2 d S T P
F5 F 0.46809(12) 0.80309(15) 0.3670(2) 0.0451(8) Uani 1 1 d . . .
P1C P 0.5000 0.58947(7) 0.7500 0.0194(3) Uani 1 2 d S T P
F1C F 0.50315(16) 0.53802(12) 0.8544(3) 0.0494(8) Uani 1 1 d . . .
F2C F 0.57259(13) 0.58927(18) 0.7730(3) 0.0606(9) Uani 1 1 d . . .
F3C F 0.49696(14) 0.64007(12) 0.6443(3) 0.0452(8) Uani 1 1 d . . .

loop_
_atom_site_aniso_label
_atom_site_aniso_U_11
_atom_site_aniso_U_22
_atom_site_aniso_U_33
_atom_site_aniso_U_23
_atom_site_aniso_U_13
_atom_site_aniso_U_12
Co1 0.0082(2) 0.0078(2) 0.0115(2) 0.0002(2) 0.00354(19) -0.00046(19)
Fe1 0.0089(2) 0.0071(3) 0.0119(3) -0.0003(2) 0.0041(2) 0.0002(2)
S1 0.0091(4) 0.0115(4) 0.0120(4) 0.0001(4) 0.0023(3) -0.0009(4)
S2 0.0100(4) 0.0123(4) 0.0119(4) -0.0014(4) 0.0028(3) 0.0001(4)
O1 0.0331(16) 0.0089(14) 0.0213(15) 0.0010(11) 0.0123(13) -0.0018(12)
O2 0.0283(16) 0.0118(15) 0.0426(19) -0.0002(13) 0.0161(14) -0.0031(13)
N1 0.0082(15) 0.0090(15) 0.0208(17) -0.0014(13) 0.0050(13) -0.0024(12)
N2 0.0160(16) 0.0082(15) 0.0161(16) 0.0014(13) 0.0073(13) 0.0022(12)
N3 0.0157(16) 0.0148(17) 0.0185(17) -0.0027(14) 0.0080(14) 0.0044(14)
C1 0.0138(19) 0.016(2) 0.0153(19) -0.0021(16) 0.0033(15) -0.0034(15)
C2 0.0112(18) 0.018(2) 0.0158(19) -0.0007(16) 0.0004(15) -0.0028(16)
C3 0.0071(18) 0.024(2) 0.030(2) -0.0008(18) 0.0048(16) 0.0051(17)
C4 0.014(2) 0.020(2) 0.028(2) -0.0027(17) 0.0120(17) -0.0008(16)
C5 0.016(2) 0.016(2) 0.022(2) 0.0006(17) 0.0133(16) 0.0012(16)
C6 0.016(2) 0.0100(19) 0.023(2) -0.0004(16) 0.0058(16) -0.0041(15)
C7 0.020(2) 0.014(2) 0.019(2) -0.0011(16) 0.0066(17) -0.0015(16)
C8 0.018(2) 0.018(2) 0.0092(18) 0.0038(15) 0.0051(15) 0.0009(16)
C9 0.019(2) 0.0145(19) 0.0142(19) 0.0007(16) 0.0049(16) 0.0052(16)
C10 0.0143(19) 0.014(2) 0.0146(19) -0.0014(16) 0.0053(15) 0.0041(16)
C11 0.0075(16) 0.0124(17) 0.0186(18) 0.0007(14) 0.0063(14) 0.0032(14)
C12 0.0034(15) 0.0154(16) 0.0149(16) 0.0001(13) 0.0052(13) 0.0000(13)
C13 0.0092(16) 0.0146(18) 0.0140(17) 0.0008(15) 0.0051(13) -0.0010(14)
C14 0.0088(17) 0.015(2) 0.0156(19) -0.0013(15) 0.0062(15) -0.0005(15)
C15 0.0094(18) 0.0119(19) 0.0157(19) -0.0019(15) 0.0065(15) 0.0000(14)
C16 0.019(2) 0.015(2) 0.023(2) 0.0030(17) 0.0075(17) 0.0034(16)
C17 0.0119(18) 0.023(2) 0.0161(19) -0.0003(16) 0.0036(15) -0.0019(16)
C18 0.019(2) 0.016(2) 0.024(2) -0.0008(17) 0.0088(17) -0.0040(16)
C19 0.017(2) 0.021(2) 0.0145(19) 0.0009(16) 0.0036(16) -0.0001(16)
C20 0.025(2) 0.014(2) 0.022(2) -0.0059(17) 0.0100(18) -0.0027(17)
P1 0.0151(7) 0.0169(7) 0.0158(7) 0.000 0.0035(6) 0.000
F1 0.052(3) 0.016(2) 0.077(3) 0.000 -0.001(2) 0.000
F2 0.0166(12) 0.0340(14) 0.0287(13) 0.0034(11) -0.0005(10) 0.0034(11)
F3 0.0188(19) 0.0162(19) 0.099(4) 0.000 -0.007(2) 0.000
F5 0.0265(14) 0.090(2) 0.0217(14) 0.0047(15) 0.0125(11) 0.0069(15)
P1C 0.0227(8) 0.0115(7) 0.0248(8) 0.000 0.0068(6) 0.000
F1C 0.092(2) 0.0262(15) 0.0322(16) 0.0094(12) 0.0186(16) -0.0011(15)
F2C 0.0231(15) 0.101(3) 0.058(2) 0.0074(19) 0.0090(14) 0.0087(17)
F3C 0.066(2) 0.0239(14) 0.0395(16) 0.0121(12) -0.0034(14) -0.0174(14)

loop_
_atom_type_symbol
_atom_type_description
_atom_type_scat_dispersion_real
_atom_type_scat_dispersion_imag
_atom_type_scat_source
C C 0.0033 0.0016 'International Tables Vol C Tables 4.2.6.8 and 6.1.1.4'
H H 0.0000 0.0000 'International Tables Vol C Tables 4.2.6.8 and 6.1.1.4'
Co Co 0.3494 0.9721 'International Tables Vol C Tables 4.2.6.8 and 6.1.1.4'
F F 0.0171 0.0103 'International Tables Vol C Tables 4.2.6.8 and 6.1.1.4'
Fe Fe 0.3463 0.8444 'International Tables Vol C Tables 4.2.6.8 and 6.1.1.4'
N N 0.0061 0.0033 'International Tables Vol C Tables 4.2.6.8 and 6.1.1.4'
O O 0.0106 0.0060 'International Tables Vol C Tables 4.2.6.8 and 6.1.1.4'
P P 0.1023 0.0942 'International Tables Vol C Tables 4.2.6.8 and 6.1.1.4'
S S 0.1246 0.1234 'International Tables Vol C Tables 4.2.6.8 and 6.1.1.4'

loop_
_geom_angle_atom_site_label_1
_geom_angle_atom_site_label_2
_geom_angle_atom_site_label_3
_geom_angle
_geom_angle_site_symmetry_1
_geom_angle_site_symmetry_3
S2 Co1 S1 85.21(4) . .
N1 Co1 S1 91.79(9) . .
N1 Co1 S2 155.36(9) . .
N1 Co1 N2 81.75(13) . .
N2 Co1 S1 156.92(9) . .
N2 Co1 S2 91.49(9) . .
N3 Co1 S1 103.29(11) . .
N3 Co1 S2 102.64(11) . .
N3 Co1 N1 101.86(13) . .
N3 Co1 N2 99.72(13) . .
S2 Fe1 S1 80.80(3) . .
C10 Fe1 S1 99.01(12) . .
C10 Fe1 S2 100.06(12) . .
C10 Fe1 C11 92.43(15) . .
C10 Fe1 C12 127.82(16) . .
C10 Fe1 C13 155.63(15) . .
C10 Fe1 C14 121.89(15) . .
C10 Fe1 C15 89.30(15) . .
C11 Fe1 S1 159.62(10) . .
C11 Fe1 S2 113.86(11) . .
C11 Fe1 C12 39.32(14) . .
C11 Fe1 C13 66.62(14) . .
C11 Fe1 C14 67.18(14) . .
C12 Fe1 S1 133.14(10) . .
C12 Fe1 S2 88.55(10) . .
C13 Fe1 S1 97.89(10) . .
C13 Fe1 S2 99.87(10) . .
C13 Fe1 C12 39.20(14) . .
C14 Fe1 S1 92.44(10) . .
C14 Fe1 S2 138.04(10) . .
C14 Fe1 C12 66.21(14) . .
C14 Fe1 C13 39.74(14) . .
C15 Fe1 S1 122.50(11) . .
C15 Fe1 S2 153.44(11) . .
C15 Fe1 C11 40.36(14) . .
C15 Fe1 C12 66.43(14) . .
C15 Fe1 C13 66.76(14) . .
C15 Fe1 C14 39.85(14) . .
Co1 S1 Fe1 87.87(4) . .
C1 S1 Co1 95.50(12) . .
C1 S1 Fe1 111.63(13) . .
Co1 S2 Fe1 89.07(4) . .
C9 S2 Co1 96.62(12) . .
C9 S2 Fe1 113.28(13) . .
C2 N1 Co1 111.7(2) . .
C2 N1 C6 111.4(3) . .
C3 N1 Co1 113.0(2) . .
C3 N1 C2 109.1(3) . .
C3 N1 C6 109.9(3) . .
C6 N1 Co1 101.7(2) . .
C5 N2 Co1 113.6(2) . .
C5 N2 C7 109.6(3) . .
C5 N2 C8 109.2(3) . .
C7 N2 Co1 101.5(2) . .
C8 N2 Co1 110.8(2) . .
C8 N2 C7 111.9(3) . .
O1 N3 Co1 126.6(3) . .
S1 C1 H1A 109.9 . .
S1 C1 H1B 109.9 . .
H1A C1 H1B 108.3 . .
C2 C1 S1 108.9(3) . .
C2 C1 H1A 109.9 . .
C2 C1 H1B 109.9 . .
N1 C2 C1 111.6(3) . .
N1 C2 H2A 109.3 . .
N1 C2 H2B 109.3 . .
C1 C2 H2A 109.3 . .
C1 C2 H2B 109.3 . .
H2A C2 H2B 108.0 . .
N1 C3 H3A 108.8 . .
N1 C3 H3B 108.8 . .
N1 C3 C4 113.7(3) . .
H3A C3 H3B 107.7 . .
C4 C3 H3A 108.8 . .
C4 C3 H3B 108.8 . .
C3 C4 H4A 108.5 . .
C3 C4 H4B 108.5 . .
C3 C4 C5 115.1(3) . .
H4A C4 H4B 107.5 . .
C5 C4 H4A 108.5 . .
C5 C4 H4B 108.5 . .
N2 C5 C4 112.7(3) . .
N2 C5 H5A 109.0 . .
N2 C5 H5B 109.0 . .
C4 C5 H5A 109.0 . .
C4 C5 H5B 109.0 . .
H5A C5 H5B 107.8 . .
N1 C6 H6A 109.6 . .
N1 C6 H6B 109.6 . .
N1 C6 C7 110.1(3) . .
H6A C6 H6B 108.1 . .
C7 C6 H6A 109.6 . .
C7 C6 H6B 109.6 . .
N2 C7 C6 110.1(3) . .
N2 C7 H7A 109.6 . .
N2 C7 H7B 109.6 . .
C6 C7 H7A 109.6 . .
C6 C7 H7B 109.6 . .
H7A C7 H7B 108.1 . .
N2 C8 H8A 109.3 . .
N2 C8 H8B 109.3 . .
N2 C8 C9 111.8(3) . .
H8A C8 H8B 107.9 . .
C9 C8 H8A 109.3 . .
C9 C8 H8B 109.3 . .
S2 C9 H9A 110.1 . .
S2 C9 H9B 110.1 . .
C8 C9 S2 108.0(2) . .
C8 C9 H9A 110.1 . .
C8 C9 H9B 110.1 . .
H9A C9 H9B 108.4 . .
O2 C10 Fe1 173.5(3) . .
C12 C11 Fe1 71.6(2) . .
C12 C11 C15 107.5(3) . .
C12 C11 C16 126.5(3) . .
C15 C11 Fe1 69.6(2) . .
C15 C11 C16 125.8(3) . .
C16 C11 Fe1 127.6(3) . .
C11 C12 Fe1 69.1(2) . .
C11 C12 C17 124.8(3) . .
C13 C12 Fe1 69.58(19) . .
C13 C12 C11 108.6(3) . .
C13 C12 C17 126.6(3) . .
C17 C12 Fe1 128.4(2) . .
C12 C13 Fe1 71.2(2) . .
C12 C13 C14 108.3(3) . .
C12 C13 C18 125.3(3) . .
C14 C13 Fe1 70.0(2) . .
C14 C13 C18 126.3(3) . .
C18 C13 Fe1 127.1(3) . .
C13 C14 Fe1 70.3(2) . .
C13 C14 C19 127.2(3) . .
C15 C14 Fe1 69.6(2) . .
C15 C14 C13 107.7(3) . .
C15 C14 C19 124.9(3) . .
C19 C14 Fe1 129.0(3) . .
C11 C15 Fe1 70.03(19) . .
C11 C15 C20 126.5(3) . .
C14 C15 Fe1 70.5(2) . .
C14 C15 C11 107.9(3) . .
C14 C15 C20 125.5(3) . .
C20 C15 Fe1 128.3(3) . .
C11 C16 H16A 109.5 . .
C11 C16 H16B 109.5 . .
C11 C16 H16C 109.5 . .
H16A C16 H16B 109.5 . .
H16A C16 H16C 109.5 . .
H16B C16 H16C 109.5 . .
C12 C17 H17A 109.5 . .
C12 C17 H17B 109.5 . .
C12 C17 H17C 109.5 . .
H17A C17 H17B 109.5 . .
H17A C17 H17C 109.5 . .
H17B C17 H17C 109.5 . .
C13 C18 H18A 109.5 . .
C13 C18 H18B 109.5 . .
C13 C18 H18C 109.5 . .
H18A C18 H18B 109.5 . .
H18A C18 H18C 109.5 . .
H18B C18 H18C 109.5 . .
C14 C19 H19A 109.5 . .
C14 C19 H19B 109.5 . .
C14 C19 H19C 109.5 . .
H19A C19 H19B 109.5 . .
H19A C19 H19C 109.5 . .
H19B C19 H19C 109.5 . .
C15 C20 H20A 109.5 . .
C15 C20 H20B 109.5 . .
C15 C20 H20C 109.5 . .
H20A C20 H20B 109.5 . .
H20A C20 H20C 109.5 . .
H20B C20 H20C 109.5 . .
F1 P1 F2 90.44(10) . .
F1 P1 F2 90.44(10) . 2_655
F1 P1 F3 180.0 . .
F2 P1 F2 179.1(2) 2_655 .
F2 P1 F3 89.56(10) . .
F2 P1 F3 89.56(10) 2_655 .
F5 P1 F1 90.35(13) . .
F5 P1 F1 90.35(13) 2_655 .
F5 P1 F2 90.62(13) . 2_655
F5 P1 F2 89.37(13) 2_655 2_655
F5 P1 F2 89.37(13) . .
F5 P1 F2 90.62(13) 2_655 .
F5 P1 F3 89.65(13) . .
F5 P1 F3 89.65(13) 2_655 .
F5 P1 F5 179.3(3) 2_655 .
F1C P1C F1C 90.1(2) . 2_656
F2C P1C F1C 90.43(18) 2_656 .
F2C P1C F1C 90.43(18) . 2_656
F2C P1C F1C 89.35(18) . .
F2C P1C F1C 89.35(18) 2_656 2_656
F2C P1C F2C 179.7(3) 2_656 .
F3C P1C F1C 89.11(14) . 2_656
F3C P1C F1C 179.16(17) . .
F3C P1C F1C 89.10(14) 2_656 .
F3C P1C F1C 179.15(17) 2_656 2_656
F3C P1C F2C 90.54(17) 2_656 2_656
F3C P1C F2C 89.68(18) 2_656 .
F3C P1C F2C 90.54(17) . .
F3C P1C F2C 89.68(18) . 2_656
F3C P1C F3C 91.7(2) 2_656 .

loop_
_geom_bond_atom_site_label_1
_geom_bond_atom_site_label_2
_geom_bond_distance
_geom_bond_site_symmetry_2
Co1 S1 2.2080(10) .
Co1 S2 2.1899(10) .
Co1 N1 1.967(3) .
Co1 N2 1.984(3) .
Co1 N3 1.781(3) .
Fe1 S1 2.3118(10) .
Fe1 S2 2.2817(10) .
Fe1 C10 1.737(4) .
Fe1 C11 2.098(3) .
Fe1 C12 2.130(3) .
Fe1 C13 2.108(4) .
Fe1 C14 2.104(4) .
Fe1 C15 2.092(3) .
S1 C1 1.843(4) .
S2 C9 1.837(4) .
O1 N3 1.168(4) .
O2 C10 1.165(5) .
N1 C2 1.498(5) .
N1 C3 1.488(5) .
N1 C6 1.505(5) .
N2 C5 1.491(4) .
N2 C7 1.507(5) .
N2 C8 1.497(5) .
C1 H1A 0.9900 .
C1 H1B 0.9900 .
C1 C2 1.510(5) .
C2 H2A 0.9900 .
C2 H2B 0.9900 .
C3 H3A 0.9900 .
C3 H3B 0.9900 .
C3 C4 1.522(6) .
C4 H4A 0.9900 .
C4 H4B 0.9900 .
C4 C5 1.523(5) .
C5 H5A 0.9900 .
C5 H5B 0.9900 .
C6 H6A 0.9900 .
C6 H6B 0.9900 .
C6 C7 1.548(5) .
C7 H7A 0.9900 .
C7 H7B 0.9900 .
C8 H8A 0.9900 .
C8 H8B 0.9900 .
C8 C9 1.514(5) .
C9 H9A 0.9900 .
C9 H9B 0.9900 .
C11 C12 1.423(5) .
C11 C15 1.445(5) .
C11 C16 1.496(5) .
C12 C13 1.422(5) .
C12 C17 1.494(5) .
C13 C14 1.432(5) .
C13 C18 1.500(5) .
C14 C15 1.430(5) .
C14 C19 1.492(5) .
C15 C20 1.496(5) .
C16 H16A 0.9800 .
C16 H16B 0.9800 .
C16 H16C 0.9800 .
C17 H17A 0.9800 .
C17 H17B 0.9800 .
C17 H17C 0.9800 .
C18 H18A 0.9800 .
C18 H18B 0.9800 .
C18 H18C 0.9800 .
C19 H19A 0.9800 .
C19 H19B 0.9800 .
C19 H19C 0.9800 .
C20 H20A 0.9800 .
C20 H20B 0.9800 .
C20 H20C 0.9800 .
P1 F1 1.585(4) .
P1 F2 1.599(2) .
P1 F2 1.599(2) 2_655
P1 F3 1.600(4) .
P1 F5 1.579(2) 2_655
P1 F5 1.579(2) .
P1C F1C 1.589(3) .
P1C F1C 1.589(3) 2_656
P1C F2C 1.588(3) 2_656
P1C F2C 1.588(3) .
P1C F3C 1.586(3) .
P1C F3C 1.586(3) 2_656

loop_
_geom_torsion_atom_site_label_1
_geom_torsion_atom_site_label_2
_geom_torsion_atom_site_label_3
_geom_torsion_atom_site_label_4
_geom_torsion
Co1 S1 C1 C2 -36.3(3)
Co1 S2 C9 C8 36.1(3)
Co1 N1 C2 C1 -39.1(4)
Co1 N1 C3 C4 68.5(4)
Co1 N1 C6 C7 -38.8(3)
Co1 N2 C5 C4 -67.6(3)
Co1 N2 C7 C6 37.4(3)
Co1 N2 C8 C9 40.8(4)
Fe1 S1 C1 C2 -126.2(2)
Fe1 S2 C9 C8 128.0(2)
Fe1 C11 C12 C13 58.5(2)
Fe1 C11 C12 C17 -123.0(3)
Fe1 C11 C15 C14 -60.7(2)
Fe1 C11 C15 C20 123.5(4)
Fe1 C12 C13 C14 60.5(2)
Fe1 C12 C13 C18 -122.7(4)
Fe1 C13 C14 C15 59.8(2)
Fe1 C13 C14 C19 -124.5(4)
Fe1 C14 C15 C11 60.3(2)
Fe1 C14 C15 C20 -123.8(4)
S1 Co1 N3 O1 30.4(3)
S1 C1 C2 N1 51.4(4)
S2 Co1 N3 O1 -57.6(3)
N1 Co1 N3 O1 125.2(3)
N1 C3 C4 C5 -48.8(5)
N1 C6 C7 N2 0.7(4)
N2 Co1 N3 O1 -151.3(3)
N2 C8 C9 S2 -52.2(4)
C2 N1 C3 C4 -166.7(3)
C2 N1 C6 C7 -157.9(3)
C3 N1 C2 C1 -164.8(3)
C3 N1 C6 C7 81.1(4)
C3 C4 C5 N2 48.1(5)
C5 N2 C7 C6 -83.1(4)
C5 N2 C8 C9 166.7(3)
C6 N1 C2 C1 73.8(4)
C6 N1 C3 C4 -44.3(4)
C7 N2 C5 C4 45.2(4)
C7 N2 C8 C9 -71.7(4)
C8 N2 C5 C4 168.2(3)
C8 N2 C7 C6 155.6(3)
C11 C12 C13 Fe1 -58.2(2)
C11 C12 C13 C14 2.2(4)
C11 C12 C13 C18 179.1(3)
C12 C11 C15 Fe1 61.9(2)
C12 C11 C15 C14 1.2(4)
C12 C11 C15 C20 -174.6(3)
C12 C13 C14 Fe1 -61.2(2)
C12 C13 C14 C15 -1.4(4)
C12 C13 C14 C19 174.2(3)
C13 C14 C15 Fe1 -60.2(2)
C13 C14 C15 C11 0.1(4)
C13 C14 C15 C20 176.0(3)
C15 C11 C12 Fe1 -60.6(2)
C15 C11 C12 C13 -2.1(4)
C15 C11 C12 C17 176.4(3)
C16 C11 C12 Fe1 123.7(4)
C16 C11 C12 C13 -177.8(3)
C16 C11 C12 C17 0.7(6)
C16 C11 C15 Fe1 -122.4(4)
C16 C11 C15 C14 177.0(3)
C16 C11 C15 C20 1.1(6)
C17 C12 C13 Fe1 123.3(3)
C17 C12 C13 C14 -176.3(3)
C17 C12 C13 C18 0.6(6)
C18 C13 C14 Fe1 121.9(4)
C18 C13 C14 C15 -178.2(3)
C18 C13 C14 C19 -2.6(6)
C19 C14 C15 Fe1 124.0(3)
C19 C14 C15 C11 -175.7(3)
C19 C14 C15 C20 0.2(6)
